data_4125348
loop_
_publ_author_name
'Metrano, Anthony J.'
'Abascal, Nadia C.'
'Mercado, Brandon Q.'
'Paulson, Eric K.'
'Hurtley, Anna E.'
'Miller, Scott J.'

_publ_section_title
;
 Diversity of Secondary Structure in Catalytic Peptides with
 \b-Turn-Biased Sequences.
;
_journal_issue 1
_journal_name_full 'Journal of the American Chemical Society'
_journal_page_first 492
_journal_page_last 516
_journal_paper_doi 10.1021/jacs.6b11348
_journal_volume 139
_journal_year 2017
_chemical_absolute_configuration ad
_chemical_formula_moiety 'C26 H47 N5 O7'
_chemical_formula_sum 'C26 H47 N5 O7'
_chemical_formula_weight 541.68
_space_group_crystal_system monoclinic
_space_group_IT_number 4
_space_group_name_Hall 'P 2yb'
_space_group_name_H-M_alt 'P 1 21 1'
_symmetry_space_group_name_Hall 'P 2yb'
_symmetry_space_group_name_H-M 'P 1 21 1'
_atom_sites_solution_hydrogens mixed
_atom_sites_solution_primary direct
_atom_sites_solution_secondary difmap
_audit_creation_method SHELXL-2014/7
_cell_angle_alpha 90
_cell_angle_beta 102.609(3)
_cell_angle_gamma 90
_cell_formula_units_Z 2
_cell_length_a 5.9090(4)
_cell_length_b 24.4001(17)
_cell_length_c 10.6197(7)
_cell_measurement_reflns_used 312
_cell_measurement_temperature 93(2)
_cell_measurement_theta_max 68.3
_cell_measurement_theta_min 3.6
_cell_volume 1494.22(18)
_computing_cell_refinement 'CrystalClear-SM Expert 2.0 r15 (Rigaku, 2011)'
_computing_data_collection 'CrystalClear-SM Expert 2.0 r15 (Rigaku, 2011)'
_computing_data_reduction 'CrystalClear-SM Expert 2.0 r15 (Rigaku, 2011)'
_computing_molecular_graphics
; 
Dolomanov, O.V.; Bourhis, L.J.; Gildea, R.J.; Howard, J.A.K.; Puschmann, H., 
OLEX2: A complete structure solution, refinement and analysis program 
(2009). J. Appl. Cryst., 42, 339-341. 
;
_computing_publication_material 'SHELXL-2013/2 (Sheldrick, 2014)'
_computing_structure_refinement 'SHELXL-2014/7 (Sheldrick, 2014)'
_computing_structure_solution 'SHELXT-2014/5 (Sheldrick, 2014)'
_diffrn_ambient_temperature 93(2)
_diffrn_detector_area_resol_mean 22.2
_diffrn_measured_fraction_theta_full 0.980
_diffrn_measured_fraction_theta_max 0.973
_diffrn_measurement_device_type 'Rigaku Saturn 944+ CCD'
_diffrn_measurement_method \w
_diffrn_radiation_type CuK\a
_diffrn_radiation_wavelength 1.54178
_diffrn_reflns_av_R_equivalents 0.0572
_diffrn_reflns_av_unetI/netI 0.0259
_diffrn_reflns_Laue_measured_fraction_full 0.980
_diffrn_reflns_Laue_measured_fraction_max 0.973
_diffrn_reflns_limit_h_max 7
_diffrn_reflns_limit_h_min -7
_diffrn_reflns_limit_k_max 29
_diffrn_reflns_limit_k_min -29
_diffrn_reflns_limit_l_max 12
_diffrn_reflns_limit_l_min -12
_diffrn_reflns_number 50205
_diffrn_reflns_point_group_measured_fraction_full 0.979
_diffrn_reflns_point_group_measured_fraction_max 0.972
_diffrn_reflns_theta_full 67.679
_diffrn_reflns_theta_max 68.140
_diffrn_reflns_theta_min 4.266
_diffrn_source 'Sealed Tube'
_exptl_absorpt_coefficient_mu 0.718
_exptl_absorpt_correction_T_max 0.972
_exptl_absorpt_correction_T_min 0.777
_exptl_absorpt_correction_type multi-scan
_exptl_absorpt_process_details 'Jacobson, R. (1998) Private Communication'
_exptl_crystal_colour Colorless
_exptl_crystal_density_diffrn 1.204
_exptl_crystal_density_method 'not measured'
_exptl_crystal_description Needle
_exptl_crystal_F_000 588
_exptl_crystal_size_max 0.320
_exptl_crystal_size_mid 0.040
_exptl_crystal_size_min 0.040
_refine_diff_density_max 0.123
_refine_diff_density_min -0.153
_refine_diff_density_rms 0.033
_refine_ls_abs_structure_details
; 
 Flack x determined using 2410 quotients [(I+)-(I-)]/[(I+)+(I-)] 
 (Parsons, Flack and Wagner, Acta Cryst. B69 (2013) 249-259). 
;
_refine_ls_abs_structure_Flack -0.03(5)
_refine_ls_extinction_method none
_refine_ls_goodness_of_fit_ref 1.037
_refine_ls_hydrogen_treatment mixed
_refine_ls_matrix_type full
_refine_ls_number_parameters 365
_refine_ls_number_reflns 5285
_refine_ls_number_restraints 1
_refine_ls_restrained_S_all 1.037
_refine_ls_R_factor_all 0.0303
_refine_ls_R_factor_gt 0.0292
_refine_ls_shift/su_max 0.000
_refine_ls_shift/su_mean 0.000
_refine_ls_structure_factor_coef Fsqd
_refine_ls_weighting_details 'w=1/[\s^2^(Fo^2^)+(0.0448P)^2^+0.1297P] where P=(Fo^2^+2Fc^2^)/3'
_refine_ls_weighting_scheme calc
_refine_ls_wR_factor_gt 0.0738
_refine_ls_wR_factor_ref 0.0743
_reflns_Friedel_coverage 0.948
_reflns_Friedel_fraction_full 0.979
_reflns_Friedel_fraction_max 0.971
_reflns_number_gt 5109
_reflns_number_total 5285
_reflns_threshold_expression 'I > 2\s(I)'
_cod_data_source_file ja6b11348_si_029.cif
_cod_data_source_block 007-15152
_cod_depositor_comments 'Adding full bibliography for 4125336--4125366.cif.'
_cod_database_code 4125348
_shelx_shelxl_version_number 2014/7
_shelx_space_group_comment
; 
The symmetry employed for this shelxl refinement is uniquely defined 
by the following loop, which should always be used as a source of 
symmetry information in preference to the above space-group names. 
They are only intended as comments. 
;
_shelx_estimated_absorpt_t_min 0.803
_shelx_estimated_absorpt_t_max 0.972

loop_
_space_group_symop_operation_xyz
'x, y, z'
'-x, y+1/2, -z'

loop_
_atom_site_label
_atom_site_type_symbol
_atom_site_fract_x
_atom_site_fract_y
_atom_site_fract_z
_atom_site_U_iso_or_equiv
_atom_site_adp_type
_atom_site_occupancy
_atom_site_site_symmetry_order
_atom_site_calc_flag
_atom_site_refinement_flags_posn
_atom_site_refinement_flags_adp
O1 O 1.0417(2) 0.38515(6) 0.95371(14) 0.0249(3) Uani 1 1 d . .
O2 O 0.7253(3) 0.35218(6) 1.01087(15) 0.0270(3) Uani 1 1 d . .
O3 O 0.7252(3) 0.31540(6) 0.72330(15) 0.0253(3) Uani 1 1 d . .
O4 O 0.2531(2) 0.38439(6) 0.45576(15) 0.0257(3) Uani 1 1 d . .
O5 O 0.0993(3) 0.46485(6) 0.65794(14) 0.0244(3) Uani 1 1 d . .
O6 O 0.0451(3) 0.65574(6) 0.57155(15) 0.0313(4) Uani 1 1 d . .
O7 O 0.2086(3) 0.63926(6) 0.78359(15) 0.0288(4) Uani 1 1 d . .
N1 N 0.4867(3) 0.38252(7) 0.75673(17) 0.0230(4) Uani 1 1 d . .
H1 H 0.349(5) 0.3978(11) 0.740(3) 0.029(7) Uiso 1 1 d . .
N2 N 0.1099(3) 0.33271(7) 0.59785(17) 0.0213(4) Uani 1 1 d . .
H2 H -0.002(4) 0.3263(10) 0.632(2) 0.020(6) Uiso 1 1 d . .
N3 N -0.1098(3) 0.45865(7) 0.45463(16) 0.0205(4) Uani 1 1 d . .
N4 N 0.1817(3) 0.57174(8) 0.64374(19) 0.0263(4) Uani 1 1 d . .
H4 H 0.223(5) 0.5540(12) 0.708(3) 0.034(8) Uiso 1 1 d . .
N5 N 0.4078(4) 0.57531(9) 0.3918(2) 0.0360(5) Uani 1 1 d . .
C1 C 1.1803(4) 0.35310(10) 1.0569(2) 0.0315(5) Uani 1 1 d . .
H1A H 1.1286 0.3149 1.0486 0.047 Uiso 1 1 calc R U
H1B H 1.1626 0.3677 1.1402 0.047 Uiso 1 1 calc R U
H1C H 1.3437 0.3551 1.0517 0.047 Uiso 1 1 calc R U
C2 C 0.8133(4) 0.37982(9) 0.9408(2) 0.0223(4) Uani 1 1 d . .
C3 C 0.6787(4) 0.41471(8) 0.8306(2) 0.0218(5) Uani 1 1 d . .
H3 H 0.7834 0.4266 0.7734 0.026 Uiso 1 1 calc R U
C4 C 0.5269(4) 0.33399(8) 0.70772(19) 0.0210(4) Uani 1 1 d . .
C5 C 0.3172(4) 0.29913(8) 0.6422(2) 0.0225(4) Uani 1 1 d . .
C6 C 0.2665(4) 0.26035(9) 0.7460(2) 0.0306(5) Uani 1 1 d . .
H6A H 0.2237 0.2818 0.8153 0.046 Uiso 1 1 calc R U
H6B H 0.4050 0.2385 0.7814 0.046 Uiso 1 1 calc R U
H6C H 0.1383 0.2359 0.7078 0.046 Uiso 1 1 calc R U
C7 C 0.3757(4) 0.26607(9) 0.5315(2) 0.0279(5) Uani 1 1 d . .
H7A H 0.2509 0.2398 0.4995 0.042 Uiso 1 1 calc R U
H7B H 0.5215 0.2463 0.5624 0.042 Uiso 1 1 calc R U
H7C H 0.3921 0.2909 0.4616 0.042 Uiso 1 1 calc R U
C8 C 0.0944(4) 0.37151(8) 0.5069(2) 0.0208(4) Uani 1 1 d . .
C9 C -0.1432(4) 0.39930(8) 0.4682(2) 0.0205(4) Uani 1 1 d . .
H9 H -0.2395 0.3917 0.5328 0.025 Uiso 1 1 calc R U
C10 C -0.2707(4) 0.38182(9) 0.3320(2) 0.0230(4) Uani 1 1 d . .
H10A H -0.1601 0.3678 0.2817 0.028 Uiso 1 1 calc R U
H10B H -0.3869 0.3530 0.3361 0.028 Uiso 1 1 calc R U
C11 C -0.3879(4) 0.43425(9) 0.2720(2) 0.0247(5) Uani 1 1 d . .
H11A H -0.4184 0.4327 0.1766 0.030 Uiso 1 1 calc R U
H11B H -0.5361 0.4406 0.2989 0.030 Uiso 1 1 calc R U
C12 C -0.2124(4) 0.47864(9) 0.3245(2) 0.0254(5) Uani 1 1 d . .
H12A H -0.0940 0.4820 0.2718 0.031 Uiso 1 1 calc R U
H12B H -0.2890 0.5146 0.3274 0.031 Uiso 1 1 calc R U
C13 C 0.0268(4) 0.48624(8) 0.5511(2) 0.0214(4) Uani 1 1 d . .
C14 C 0.1125(4) 0.54267(8) 0.5226(2) 0.0234(5) Uani 1 1 d . .
H14 H -0.0128 0.5632 0.4625 0.028 Uiso 1 1 calc R U
C15 C 0.1343(4) 0.62537(9) 0.6581(2) 0.0240(5) Uani 1 1 d . .
C16 C 0.1423(4) 0.69250(9) 0.8297(2) 0.0283(5) Uani 1 1 d . .
C17 C 0.2601(5) 0.69070(11) 0.9719(2) 0.0448(7) Uani 1 1 d . .
H17A H 0.2012 0.6594 1.0129 0.067 Uiso 1 1 calc R U
H17B H 0.2271 0.7247 1.0138 0.067 Uiso 1 1 calc R U
H17C H 0.4280 0.6869 0.9809 0.067 Uiso 1 1 calc R U
C18 C 0.2371(5) 0.73972(9) 0.7641(3) 0.0348(6) Uani 1 1 d . .
H18A H 0.4004 0.7328 0.7638 0.052 Uiso 1 1 calc R U
H18B H 0.2243 0.7738 0.8111 0.052 Uiso 1 1 calc R U
H18C H 0.1480 0.7431 0.6751 0.052 Uiso 1 1 calc R U
C19 C -0.1190(4) 0.69470(11) 0.8111(3) 0.0363(6) Uani 1 1 d . .
H19A H -0.1903 0.6943 0.7187 0.054 Uiso 1 1 calc R U
H19B H -0.1633 0.7284 0.8500 0.054 Uiso 1 1 calc R U
H19C H -0.1726 0.6628 0.8527 0.054 Uiso 1 1 calc R U
C20 C 0.5779(4) 0.46494(9) 0.8852(2) 0.0248(5) Uani 1 1 d . .
H20A H 0.4900 0.4867 0.8120 0.030 Uiso 1 1 calc R U
H20B H 0.4658 0.4520 0.9357 0.030 Uiso 1 1 calc R U
C21 C 0.7513(4) 0.50295(9) 0.9710(2) 0.0249(5) Uani 1 1 d . .
H21 H 0.8408 0.4810 1.0449 0.030 Uiso 1 1 calc R U
C22 C 0.9218(5) 0.52794(10) 0.8992(2) 0.0351(6) Uani 1 1 d . .
H22A H 1.0151 0.4988 0.8722 0.053 Uiso 1 1 calc R U
H22B H 1.0239 0.5536 0.9561 0.053 Uiso 1 1 calc R U
H22C H 0.8365 0.5476 0.8230 0.053 Uiso 1 1 calc R U
C23 C 0.6189(4) 0.54781(10) 1.0252(2) 0.0305(5) Uani 1 1 d . .
H23A H 0.5126 0.5310 1.0730 0.046 Uiso 1 1 calc R U
H23B H 0.5303 0.5698 0.9541 0.046 Uiso 1 1 calc R U
H23C H 0.7291 0.5714 1.0833 0.046 Uiso 1 1 calc R U
C24 C 0.3192(4) 0.53129(9) 0.4572(2) 0.0303(5) Uani 1 1 d . .
H24A H 0.4493 0.5172 0.5244 0.036 Uiso 1 1 calc R U
H24B H 0.2719 0.5014 0.3939 0.036 Uiso 1 1 calc R U
C25 C 0.2408(6) 0.59702(18) 0.2836(4) 0.0733(12) Uani 1 1 d . .
H25A H 0.1722 0.5669 0.2268 0.110 Uiso 1 1 calc R U
H25B H 0.3181 0.6225 0.2354 0.110 Uiso 1 1 calc R U
H25C H 0.1185 0.6164 0.3149 0.110 Uiso 1 1 calc R U
C26 C 0.5292(6) 0.61795(12) 0.4759(4) 0.0553(9) Uani 1 1 d . .
H26A H 0.4160 0.6423 0.5021 0.083 Uiso 1 1 calc R U
H26B H 0.6264 0.6391 0.4297 0.083 Uiso 1 1 calc R U
H26C H 0.6269 0.6011 0.5527 0.083 Uiso 1 1 calc R U

loop_
_atom_site_aniso_label
_atom_site_aniso_U_11
_atom_site_aniso_U_22
_atom_site_aniso_U_33
_atom_site_aniso_U_23
_atom_site_aniso_U_13
_atom_site_aniso_U_12
O1 0.0186(7) 0.0263(8) 0.0291(8) 0.0046(6) 0.0036(6) -0.0030(6)
O2 0.0235(7) 0.0313(9) 0.0272(8) 0.0069(7) 0.0078(6) -0.0009(6)
O3 0.0211(7) 0.0243(8) 0.0307(8) 0.0003(6) 0.0063(6) 0.0004(6)
O4 0.0255(8) 0.0248(8) 0.0293(8) 0.0020(6) 0.0112(6) -0.0006(6)
O5 0.0311(8) 0.0219(8) 0.0193(8) 0.0003(6) 0.0033(6) 0.0026(6)
O6 0.0407(9) 0.0228(8) 0.0267(9) -0.0012(7) -0.0011(7) 0.0060(7)
O7 0.0401(9) 0.0187(8) 0.0240(8) -0.0049(6) -0.0007(7) 0.0043(6)
N1 0.0206(9) 0.0215(9) 0.0256(10) -0.0029(8) 0.0024(7) 0.0007(8)
N2 0.0193(9) 0.0212(9) 0.0239(9) 0.0002(7) 0.0063(7) -0.0004(7)
N3 0.0261(9) 0.0170(8) 0.0175(9) 0.0015(7) 0.0028(7) 0.0015(7)
N4 0.0396(11) 0.0171(9) 0.0194(10) -0.0021(8) 0.0005(8) 0.0030(8)
N5 0.0366(11) 0.0294(10) 0.0438(12) 0.0043(10) 0.0125(9) -0.0051(9)
C1 0.0236(11) 0.0357(13) 0.0323(13) 0.0091(10) -0.0003(9) -0.0005(10)
C2 0.0231(10) 0.0203(10) 0.0234(11) -0.0032(9) 0.0049(9) -0.0020(9)
C3 0.0228(11) 0.0218(11) 0.0197(11) -0.0009(8) 0.0021(9) -0.0030(8)
C4 0.0234(11) 0.0206(10) 0.0195(10) 0.0030(8) 0.0056(8) 0.0004(8)
C5 0.0224(10) 0.0183(10) 0.0262(11) 0.0007(8) 0.0042(9) 0.0012(8)
C6 0.0260(11) 0.0261(12) 0.0384(13) 0.0090(10) 0.0041(10) 0.0007(9)
C7 0.0269(11) 0.0216(11) 0.0342(13) -0.0065(9) 0.0044(10) 0.0025(9)
C8 0.0256(11) 0.0174(10) 0.0198(11) -0.0019(8) 0.0055(9) -0.0009(8)
C9 0.0245(11) 0.0187(10) 0.0189(11) 0.0008(8) 0.0063(9) -0.0003(8)
C10 0.0257(11) 0.0225(11) 0.0210(11) -0.0019(9) 0.0053(9) -0.0009(9)
C11 0.0262(11) 0.0262(11) 0.0208(11) -0.0004(9) 0.0034(9) -0.0004(9)
C12 0.0307(11) 0.0255(11) 0.0186(11) 0.0030(9) 0.0020(9) -0.0003(9)
C13 0.0233(10) 0.0219(11) 0.0197(11) -0.0014(8) 0.0061(9) 0.0036(8)
C14 0.0301(11) 0.0190(10) 0.0201(11) -0.0026(8) 0.0029(9) -0.0008(9)
C15 0.0266(11) 0.0206(11) 0.0232(11) -0.0034(9) 0.0020(9) 0.0011(9)
C16 0.0389(13) 0.0179(10) 0.0261(11) -0.0062(9) 0.0029(9) 0.0035(9)
C17 0.0699(19) 0.0315(13) 0.0267(13) -0.0084(11) -0.0033(12) 0.0085(13)
C18 0.0403(14) 0.0221(12) 0.0410(14) -0.0052(10) 0.0067(11) -0.0034(10)
C19 0.0422(14) 0.0303(12) 0.0384(13) -0.0075(11) 0.0131(11) -0.0010(11)
C20 0.0255(11) 0.0236(11) 0.0241(11) -0.0018(9) 0.0027(9) -0.0007(9)
C21 0.0289(12) 0.0227(10) 0.0213(11) 0.0004(9) 0.0018(9) -0.0003(9)
C22 0.0435(14) 0.0279(12) 0.0364(14) -0.0060(10) 0.0139(11) -0.0098(10)
C23 0.0338(12) 0.0277(12) 0.0274(12) -0.0043(10) 0.0008(10) 0.0019(10)
C24 0.0339(13) 0.0248(12) 0.0344(13) -0.0049(10) 0.0125(10) -0.0035(10)
C25 0.053(2) 0.107(3) 0.062(2) 0.051(2) 0.0178(17) -0.0023(19)
C26 0.0524(17) 0.0331(14) 0.091(2) -0.0166(15) 0.0395(17) -0.0190(13)

loop_
_atom_type_symbol
_atom_type_description
_atom_type_scat_dispersion_real
_atom_type_scat_dispersion_imag
_atom_type_scat_source
C C 0.0181 0.0091 'International Tables Vol C Tables 4.2.6.8 and 6.1.1.4'
H H 0.0000 0.0000 'International Tables Vol C Tables 4.2.6.8 and 6.1.1.4'
N N 0.0311 0.0180 'International Tables Vol C Tables 4.2.6.8 and 6.1.1.4'
O O 0.0492 0.0322 'International Tables Vol C Tables 4.2.6.8 and 6.1.1.4'

loop_
_geom_angle_atom_site_label_1
_geom_angle_atom_site_label_2
_geom_angle_atom_site_label_3
_geom_angle
C2 O1 C1 114.74(17)
C15 O7 C16 119.78(16)
C4 N1 C3 120.20(18)
C4 N1 H1 122.4(18)
C3 N1 H1 117.1(17)
C8 N2 C5 123.23(19)
C8 N2 H2 120.7(16)
C5 N2 H2 116.1(16)
C13 N3 C12 127.61(17)
C13 N3 C9 119.40(17)
C12 N3 C9 112.48(16)
C15 N4 C14 123.27(19)
C15 N4 H4 117(2)
C14 N4 H4 118(2)
C24 N5 C25 113.7(2)
C24 N5 C26 114.8(2)
C25 N5 C26 112.8(3)
O1 C1 H1A 109.5
O1 C1 H1B 109.5
H1A C1 H1B 109.5
O1 C1 H1C 109.5
H1A C1 H1C 109.5
H1B C1 H1C 109.5
O2 C2 O1 123.77(19)
O2 C2 C3 124.37(19)
O1 C2 C3 111.82(18)
N1 C3 C2 109.05(17)
N1 C3 C20 108.24(17)
C2 C3 C20 109.72(17)
N1 C3 H3 109.9
C2 C3 H3 109.9
C20 C3 H3 109.9
O3 C4 N1 121.22(19)
O3 C4 C5 120.33(18)
N1 C4 C5 118.20(18)
N2 C5 C7 111.22(17)
N2 C5 C6 107.23(18)
C7 C5 C6 109.92(18)
N2 C5 C4 111.77(16)
C7 C5 C4 110.20(17)
C6 C5 C4 106.34(17)
C5 C6 H6A 109.5
C5 C6 H6B 109.5
H6A C6 H6B 109.5
C5 C6 H6C 109.5
H6A C6 H6C 109.5
H6B C6 H6C 109.5
C5 C7 H7A 109.5
C5 C7 H7B 109.5
H7A C7 H7B 109.5
C5 C7 H7C 109.5
H7A C7 H7C 109.5
H7B C7 H7C 109.5
O4 C8 N2 124.2(2)
O4 C8 C9 120.92(18)
N2 C8 C9 114.85(19)
N3 C9 C8 109.07(17)
N3 C9 C10 103.26(16)
C8 C9 C10 111.20(17)
N3 C9 H9 111.0
C8 C9 H9 111.0
C10 C9 H9 111.0
C11 C10 C9 104.16(17)
C11 C10 H10A 110.9
C9 C10 H10A 110.9
C11 C10 H10B 110.9
C9 C10 H10B 110.9
H10A C10 H10B 108.9
C12 C11 C10 103.47(17)
C12 C11 H11A 111.1
C10 C11 H11A 111.1
C12 C11 H11B 111.1
C10 C11 H11B 111.1
H11A C11 H11B 109.0
N3 C12 C11 102.57(17)
N3 C12 H12A 111.3
C11 C12 H12A 111.3
N3 C12 H12B 111.3
C11 C12 H12B 111.3
H12A C12 H12B 109.2
O5 C13 N3 121.32(19)
O5 C13 C14 120.06(18)
N3 C13 C14 118.31(18)
N4 C14 C13 107.97(18)
N4 C14 C24 112.79(19)
C13 C14 C24 104.79(17)
N4 C14 H14 110.4
C13 C14 H14 110.4
C24 C14 H14 110.4
O6 C15 O7 126.16(19)
O6 C15 N4 125.0(2)
O7 C15 N4 108.84(18)
O7 C16 C19 109.01(18)
O7 C16 C18 111.50(19)
C19 C16 C18 112.4(2)
O7 C16 C17 102.00(18)
C19 C16 C17 111.3(2)
C18 C16 C17 110.1(2)
C16 C17 H17A 109.5
C16 C17 H17B 109.5
H17A C17 H17B 109.5
C16 C17 H17C 109.5
H17A C17 H17C 109.5
H17B C17 H17C 109.5
C16 C18 H18A 109.5
C16 C18 H18B 109.5
H18A C18 H18B 109.5
C16 C18 H18C 109.5
H18A C18 H18C 109.5
H18B C18 H18C 109.5
C16 C19 H19A 109.5
C16 C19 H19B 109.5
H19A C19 H19B 109.5
C16 C19 H19C 109.5
H19A C19 H19C 109.5
H19B C19 H19C 109.5
C21 C20 C3 116.48(18)
C21 C20 H20A 108.2
C3 C20 H20A 108.2
C21 C20 H20B 108.2
C3 C20 H20B 108.2
H20A C20 H20B 107.3
C22 C21 C20 112.14(18)
C22 C21 C23 110.6(2)
C20 C21 C23 109.11(18)
C22 C21 H21 108.3
C20 C21 H21 108.3
C23 C21 H21 108.3
C21 C22 H22A 109.5
C21 C22 H22B 109.5
H22A C22 H22B 109.5
C21 C22 H22C 109.5
H22A C22 H22C 109.5
H22B C22 H22C 109.5
C21 C23 H23A 109.5
C21 C23 H23B 109.5
H23A C23 H23B 109.5
C21 C23 H23C 109.5
H23A C23 H23C 109.5
H23B C23 H23C 109.5
N5 C24 C14 119.09(19)
N5 C24 H24A 107.5
C14 C24 H24A 107.5
N5 C24 H24B 107.5
C14 C24 H24B 107.5
H24A C24 H24B 107.0
N5 C25 H25A 109.5
N5 C25 H25B 109.5
H25A C25 H25B 109.5
N5 C25 H25C 109.5
H25A C25 H25C 109.5
H25B C25 H25C 109.5
N5 C26 H26A 109.5
N5 C26 H26B 109.5
H26A C26 H26B 109.5
N5 C26 H26C 109.5
H26A C26 H26C 109.5
H26B C26 H26C 109.5

loop_
_geom_bond_atom_site_label_1
_geom_bond_atom_site_label_2
_geom_bond_distance
O1 C2 1.333(3)
O1 C1 1.446(3)
O2 C2 1.204(3)
O3 C4 1.234(3)
O4 C8 1.223(3)
O5 C13 1.237(3)
O6 C15 1.209(3)
O7 C15 1.352(3)
O7 C16 1.471(3)
N1 C4 1.335(3)
N1 C3 1.460(3)
N1 H1 0.88(3)
N2 C8 1.341(3)
N2 C5 1.464(3)
N2 H2 0.84(3)
N3 C13 1.339(3)
N3 C12 1.466(3)
N3 C9 1.473(3)
N4 C15 1.354(3)
N4 C14 1.447(3)
N4 H4 0.80(3)
N5 C24 1.438(3)
N5 C25 1.442(4)
N5 C26 1.455(4)
C1 H1A 0.9800
C1 H1B 0.9800
C1 H1C 0.9800
C2 C3 1.523(3)
C3 C20 1.531(3)
C3 H3 1.0000
C4 C5 1.538(3)
C5 C7 1.526(3)
C5 C6 1.531(3)
C6 H6A 0.9800
C6 H6B 0.9800
C6 H6C 0.9800
C7 H7A 0.9800
C7 H7B 0.9800
C7 H7C 0.9800
C8 C9 1.532(3)
C9 C10 1.538(3)
C9 H9 1.0000
C10 C11 1.526(3)
C10 H10A 0.9900
C10 H10B 0.9900
C11 C12 1.519(3)
C11 H11A 0.9900
C11 H11B 0.9900
C12 H12A 0.9900
C12 H12B 0.9900
C13 C14 1.520(3)
C14 C24 1.557(3)
C14 H14 1.0000
C16 C19 1.515(4)
C16 C18 1.515(3)
C16 C17 1.520(3)
C17 H17A 0.9800
C17 H17B 0.9800
C17 H17C 0.9800
C18 H18A 0.9800
C18 H18B 0.9800
C18 H18C 0.9800
C19 H19A 0.9800
C19 H19B 0.9800
C19 H19C 0.9800
C20 C21 1.527(3)
C20 H20A 0.9900
C20 H20B 0.9900
C21 C22 1.518(3)
C21 C23 1.529(3)
C21 H21 1.0000
C22 H22A 0.9800
C22 H22B 0.9800
C22 H22C 0.9800
C23 H23A 0.9800
C23 H23B 0.9800
C23 H23C 0.9800
C24 H24A 0.9900
C24 H24B 0.9900
C25 H25A 0.9800
C25 H25B 0.9800
C25 H25C 0.9800
C26 H26A 0.9800
C26 H26B 0.9800
C26 H26C 0.9800

loop_
_geom_hbond_atom_site_label_D
_geom_hbond_atom_site_label_H
_geom_hbond_atom_site_label_A
_geom_hbond_distance_DH
_geom_hbond_distance_HA
_geom_hbond_distance_DA
_geom_hbond_angle_DHA
_geom_hbond_site_symmetry_A
N1 H1 O5 0.88(3) 2.25(3) 3.054(2) 153(2) .
N2 H2 O3 0.84(3) 2.07(3) 2.906(2) 176(2) 1_455

loop_
_geom_torsion_atom_site_label_1
_geom_torsion_atom_site_label_2
_geom_torsion_atom_site_label_3
_geom_torsion_atom_site_label_4
_geom_torsion
C1 O1 C2 O2 2.3(3)
C1 O1 C2 C3 179.96(17)
C4 N1 C3 C2 -55.1(2)
C4 N1 C3 C20 -174.39(18)
O2 C2 C3 N1 -45.8(3)
O1 C2 C3 N1 136.57(18)
O2 C2 C3 C20 72.6(3)
O1 C2 C3 C20 -105.0(2)
C3 N1 C4 O3 -0.1(3)
C3 N1 C4 C5 174.08(18)
C8 N2 C5 C7 -60.1(2)
C8 N2 C5 C6 179.70(19)
C8 N2 C5 C4 63.5(3)
O3 C4 C5 N2 -162.77(19)
N1 C4 C5 N2 23.0(3)
O3 C4 C5 C7 -38.6(3)
N1 C4 C5 C7 147.17(19)
O3 C4 C5 C6 80.5(2)
N1 C4 C5 C6 -93.7(2)
C5 N2 C8 O4 -3.1(3)
C5 N2 C8 C9 176.14(17)
C13 N3 C9 C8 -52.0(2)
C12 N3 C9 C8 120.36(19)
C13 N3 C9 C10 -170.33(18)
C12 N3 C9 C10 2.0(2)
O4 C8 C9 N3 -42.7(3)
N2 C8 C9 N3 138.01(18)
O4 C8 C9 C10 70.5(2)
N2 C8 C9 C10 -108.8(2)
N3 C9 C10 C11 -24.0(2)
C8 C9 C10 C11 -140.78(18)
C9 C10 C11 C12 36.8(2)
C13 N3 C12 C11 -167.7(2)
C9 N3 C12 C11 20.7(2)
C10 C11 C12 N3 -34.8(2)
C12 N3 C13 O5 178.68(19)
C9 N3 C13 O5 -10.2(3)
C12 N3 C13 C14 -7.7(3)
C9 N3 C13 C14 163.34(18)
C15 N4 C14 C13 -138.7(2)
C15 N4 C14 C24 106.0(2)
O5 C13 C14 N4 -26.5(3)
N3 C13 C14 N4 159.84(18)
O5 C13 C14 C24 94.0(2)
N3 C13 C14 C24 -79.7(2)
C16 O7 C15 O6 12.3(3)
C16 O7 C15 N4 -169.38(19)
C14 N4 C15 O6 -5.4(4)
C14 N4 C15 O7 176.2(2)
C15 O7 C16 C19 62.1(3)
C15 O7 C16 C18 -62.6(3)
C15 O7 C16 C17 179.9(2)
N1 C3 C20 C21 177.49(18)
C2 C3 C20 C21 58.6(2)
C3 C20 C21 C22 61.7(3)
C3 C20 C21 C23 -175.40(18)
C25 N5 C24 C14 -62.3(3)
C26 N5 C24 C14 69.6(3)
N4 C14 C24 N5 -76.6(3)
C13 C14 C24 N5 166.22(19)
